data_8100222
loop_
_publ_author_name
'Popowski, E.'
'Rietz, I.'
'Reinke, H.'
'K\"ockerling, M.'

_publ_section_title
;
Crystal structure of 1,2-bis[bis(trimethylsilyl)amino]-1,1,2,2-tetraphenyl-
disilane, [{[(CH~3~)~3~Si]~2~N}(C~6~H~5~)~2~Si]~2~
;
_journal_issue 4
_journal_name_full 'Zeitschrift f\"ur Kristallographie - New Crystal Structures'
_journal_page_first 503
_journal_page_last 504
_journal_volume 219
_journal_year 2004
_chemical_formula_sum 'C36 H56 N2 Si6'
_chemical_formula_weight 685.37
_chemical_melting_point 557
_space_group_IT_number 14
_symmetry_cell_setting monoclinic
_symmetry_space_group_name_Hall '-P 2ybc'
_symmetry_space_group_name_H-M 'P 1 21/c 1'
_cell_angle_alpha 90
_cell_angle_beta 94.52(2)
_cell_angle_gamma 90
_cell_formula_units_Z 4
_cell_length_a 10.125(3)
_cell_length_b 21.214(7)
_cell_length_c 18.942(4)
_cell_measurement_temperature 293(2)
_cell_volume 4056(2)
_diffrn_ambient_temperature 293(2)
_exptl_crystal_density_diffrn 1.122
_refine_diff_density_rms 0.052
_cod_depositor_comments
;
The following automatic conversions were performed:
'_symmetry_cell_setting' value 'Monoclinic' changed to 'monoclinic'
according to '/home/saulius/struct/CIF-dictionaries/cif_core.dic'
dictionary named 'cif_core.dic' version 2.4.1 from 2010-06-29.

Automatic conversion script
Id: cif_fix_enum 1527 2010-12-29 10:47:43Z saulius 
;
_cod_original_sg_symbol_H-M 'P 21/c'
_cod_database_code 8100222

loop_
_symmetry_equiv_pos_as_xyz
'x, y, z'
'-x, y+1/2, -z+1/2'
'-x, -y, -z'
'x, -y-1/2, z-1/2'

loop_
_atom_site_label
_atom_site_type_symbol
_atom_site_fract_x
_atom_site_fract_y
_atom_site_fract_z
_atom_site_U_iso_or_equiv
_atom_site_adp_type
_atom_site_occupancy
_atom_site_symmetry_multiplicity
_atom_site_Wyckoff_symbol
_atom_site_calc_flag
_atom_site_refinement_flags
_atom_site_disorder_assembly
_atom_site_disorder_group
Si1 Si 0.29908(14) 0.61317(7) 0.82119(7) 0.0463(4) Uani 1 4 e d . . .
Si2 Si 0.35862(14) 0.58832(7) 0.70209(7) 0.0435(4) Uani 1 4 e d . . .
Si3 Si 0.21070(17) 0.70080(9) 0.93352(9) 0.0716(5) Uani 1 4 e d . . .
Si4 Si 0.11699(16) 0.73314(8) 0.78363(10) 0.0644(5) Uani 1 4 e d . . .
Si5 Si 0.60161(15) 0.49850(7) 0.72595(8) 0.0531(4) Uani 1 4 e d . . .
Si6 Si 0.34951(16) 0.44993(7) 0.65227(8) 0.0565(5) Uani 1 4 e d . . .
N1 N 0.2146(4) 0.6829(2) 0.8421(2) 0.0530(11) Uani 1 4 e d . . .
N2 N 0.4324(4) 0.51270(18) 0.7002(2) 0.0450(11) Uani 1 4 e d . . .
C1 C 0.4618(5) 0.6140(3) 0.8776(3) 0.0537(14) Uani 1 4 e d . . .
C2 C 0.5371(5) 0.6695(3) 0.8809(3) 0.0575(15) Uani 1 4 e d . . .
H2A H 0.5055 0.7048 0.8557 0.069 Uiso 1 4 e calc R . .
C3 C 0.6568(6) 0.6731(3) 0.9204(3) 0.0697(18) Uani 1 4 e d . . .
H3A H 0.7050 0.7104 0.9214 0.084 Uiso 1 4 e calc R . .
C4 C 0.7061(6) 0.6218(4) 0.9586(3) 0.083(2) Uani 1 4 e d . . .
H4A H 0.7872 0.6244 0.9852 0.099 Uiso 1 4 e calc R . .
C5 C 0.6347(6) 0.5673(4) 0.9572(3) 0.076(2) Uani 1 4 e d . . .
H5A H 0.6670 0.5328 0.9834 0.092 Uiso 1 4 e calc R . .
C6 C 0.5149(6) 0.5626(3) 0.9171(3) 0.0645(17) Uani 1 4 e d . . .
H6A H 0.4687 0.5247 0.9163 0.077 Uiso 1 4 e calc R . .
C7 C 0.1981(5) 0.5417(3) 0.8457(3) 0.0503(14) Uani 1 4 e d . . .
C8 C 0.2464(6) 0.4804(3) 0.8417(3) 0.0621(16) Uani 1 4 e d . . .
H8A H 0.3303 0.4740 0.8262 0.075 Uiso 1 4 e calc R . .
C9 C 0.1723(7) 0.4283(3) 0.8604(3) 0.0756(18) Uani 1 4 e d . . .
H9A H 0.2082 0.3880 0.8589 0.091 Uiso 1 4 e calc R . .
C10 C 0.0459(7) 0.4367(4) 0.8809(4) 0.087(2) Uani 1 4 e d . . .
H10A H -0.0047 0.4023 0.8928 0.105 Uiso 1 4 e calc R . .
C11 C -0.0035(6) 0.4964(4) 0.8834(4) 0.084(2) Uani 1 4 e d . . .
H11A H -0.0884 0.5025 0.8977 0.100 Uiso 1 4 e calc R . .
C12 C 0.0695(6) 0.5478(3) 0.8653(3) 0.0675(17) Uani 1 4 e d . . .
H12A H 0.0317 0.5877 0.8663 0.081 Uiso 1 4 e calc R . .
C13 C 0.4754(5) 0.6473(2) 0.6658(2) 0.0400(12) Uani 1 4 e d . . .
C14 C 0.4975(6) 0.7077(3) 0.6949(3) 0.0643(16) Uani 1 4 e d . . .
H14A H 0.4569 0.7188 0.7355 0.077 Uiso 1 4 e calc R . .
C15 C 0.5782(8) 0.7507(3) 0.6647(4) 0.093(2) Uani 1 4 e d . . .
H15A H 0.5892 0.7907 0.6843 0.111 Uiso 1 4 e calc R . .
C16 C 0.6414(7) 0.7354(3) 0.6067(4) 0.080(2) Uani 1 4 e d . . .
H16A H 0.6966 0.7646 0.5871 0.096 Uiso 1 4 e calc R . .
C17 C 0.6240(5) 0.6770(3) 0.5772(3) 0.0630(16) Uani 1 4 e d . . .
H17A H 0.6678 0.6663 0.5376 0.076 Uiso 1 4 e calc R . .
C18 C 0.5415(5) 0.6338(2) 0.6061(3) 0.0475(13) Uani 1 4 e d . . .
H18A H 0.5300 0.5944 0.5849 0.057 Uiso 1 4 e calc R . .
C19 C 0.2040(5) 0.5901(2) 0.6385(3) 0.0489(13) Uani 1 4 e d . . .
C20 C 0.0773(5) 0.5887(3) 0.6625(3) 0.0643(16) Uani 1 4 e d . . .
H20A H 0.0681 0.5860 0.7108 0.077 Uiso 1 4 e calc R . .
C21 C -0.0349(6) 0.5911(3) 0.6161(4) 0.082(2) Uani 1 4 e d . . .
H21A H -0.1185 0.5907 0.6332 0.099 Uiso 1 4 e calc R . .
C22 C -0.0221(6) 0.5941(4) 0.5443(3) 0.084(2) Uani 1 4 e d . . .
H22A H -0.0972 0.5943 0.5127 0.101 Uiso 1 4 e calc R . .
C23 C 0.0995(6) 0.5967(3) 0.5198(3) 0.0770(19) Uani 1 4 e d . . .
H23A H 0.1081 0.5995 0.4714 0.092 Uiso 1 4 e calc R . .
C24 C 0.2105(5) 0.5954(3) 0.5665(3) 0.0582(15) Uani 1 4 e d . . .
H24A H 0.2934 0.5982 0.5487 0.070 Uiso 1 4 e calc R . .
C25 C 0.2575(8) 0.6347(4) 0.9958(3) 0.105(3) Uani 1 4 e d . . .
H25A H 0.3456 0.6207 0.9885 0.157 Uiso 1 4 e calc R . .
H25B H 0.1966 0.6004 0.9871 0.157 Uiso 1 4 e calc R . .
H25C H 0.2543 0.6490 1.0437 0.157 Uiso 1 4 e calc R . .
C26 C 0.3234(7) 0.7675(4) 0.9612(4) 0.103(3) Uani 1 4 e d . . .
H26A H 0.4121 0.7575 0.9504 0.154 Uiso 1 4 e calc R . .
H26B H 0.3218 0.7743 1.0113 0.154 Uiso 1 4 e calc R . .
H26C H 0.2944 0.8050 0.9363 0.154 Uiso 1 4 e calc R . .
C27 C 0.0387(6) 0.7215(4) 0.9552(4) 0.094(2) Uani 1 4 e d . . .
H27A H 0.0057 0.7555 0.9254 0.141 Uiso 1 4 e calc R . .
H27B H 0.0400 0.7340 1.0039 0.141 Uiso 1 4 e calc R . .
H27C H -0.0179 0.6854 0.9473 0.141 Uiso 1 4 e calc R . .
C28 C 0.1722(7) 0.7433(3) 0.6926(3) 0.087(2) Uani 1 4 e d . . .
H28A H 0.1730 0.7031 0.6694 0.131 Uiso 1 4 e calc R . .
H28B H 0.2597 0.7610 0.6955 0.131 Uiso 1 4 e calc R . .
H28C H 0.1122 0.7711 0.6659 0.131 Uiso 1 4 e calc R . .
C29 C -0.0605(6) 0.7087(3) 0.7743(4) 0.087(2) Uani 1 4 e d . . .
H29A H -0.0670 0.6661 0.7575 0.130 Uiso 1 4 e calc R . .
H29B H -0.1090 0.7360 0.7411 0.130 Uiso 1 4 e calc R . .
H29C H -0.0970 0.7116 0.8195 0.130 Uiso 1 4 e calc R . .
C30 C 0.1240(7) 0.8166(3) 0.8165(4) 0.095(2) Uani 1 4 e d . . .
H30A H 0.0972 0.8179 0.8640 0.143 Uiso 1 4 e calc R . .
H30B H 0.0654 0.8423 0.7863 0.143 Uiso 1 4 e calc R . .
H30C H 0.2129 0.8322 0.8160 0.143 Uiso 1 4 e calc R . .
C31 C 0.6908(6) 0.4690(3) 0.6488(3) 0.0666(17) Uani 1 4 e d . . .
H31A H 0.6794 0.4985 0.6104 0.100 Uiso 1 4 e calc R . .
H31B H 0.6551 0.4288 0.6337 0.100 Uiso 1 4 e calc R . .
H31C H 0.7835 0.4645 0.6630 0.100 Uiso 1 4 e calc R . .
C32 C 0.6251(6) 0.4400(3) 0.8004(3) 0.0790(19) Uani 1 4 e d . . .
H32A H 0.5799 0.4546 0.8400 0.119 Uiso 1 4 e calc R . .
H32B H 0.7179 0.4356 0.8143 0.119 Uiso 1 4 e calc R . .
H32C H 0.5895 0.3999 0.7849 0.119 Uiso 1 4 e calc R . .
C33 C 0.6978(5) 0.5687(3) 0.7584(3) 0.0595(15) Uani 1 4 e d . . .
H33A H 0.6579 0.5866 0.7981 0.089 Uiso 1 4 e calc R . .
H33B H 0.6980 0.5994 0.7211 0.089 Uiso 1 4 e calc R . .
H33C H 0.7872 0.5564 0.7726 0.089 Uiso 1 4 e calc R . .
C34 C 0.1685(6) 0.4430(3) 0.6597(3) 0.079(2) Uani 1 4 e d . . .
H34A H 0.1513 0.4403 0.7087 0.119 Uiso 1 4 e calc R . .
H34B H 0.1359 0.4057 0.6353 0.119 Uiso 1 4 e calc R . .
H34D H 0.1246 0.4794 0.6388 0.119 Uiso 1 4 e calc R . .
C35 C 0.3765(6) 0.4550(3) 0.5558(3) 0.0791(19) Uani 1 4 e d . . .
H35A H 0.3450 0.4949 0.5375 0.119 Uiso 1 4 e calc R . .
H35D H 0.3290 0.4216 0.5308 0.119 Uiso 1 4 e calc R . .
H35B H 0.4693 0.4510 0.5497 0.119 Uiso 1 4 e calc R . .
C36 C 0.4134(8) 0.3710(3) 0.6826(4) 0.099(2) Uani 1 4 e d . . .
H36A H 0.4017 0.3660 0.7321 0.149 Uiso 1 4 e calc R . .
H36B H 0.5059 0.3679 0.6751 0.149 Uiso 1 4 e calc R . .
H36C H 0.3655 0.3386 0.6562 0.149 Uiso 1 4 e calc R . .

loop_
_atom_site_aniso_label
_atom_site_aniso_U_11
_atom_site_aniso_U_22
_atom_site_aniso_U_33
_atom_site_aniso_U_23
_atom_site_aniso_U_13
_atom_site_aniso_U_12
Si1 0.0431(8) 0.0542(9) 0.0416(8) -0.0026(7) 0.0040(6) -0.0045(7)
Si2 0.0423(8) 0.0482(9) 0.0398(8) -0.0015(7) 0.0024(6) -0.0048(7)
Si3 0.0596(11) 0.0872(13) 0.0688(11) -0.0270(10) 0.0105(9) -0.0026(10)
Si4 0.0528(10) 0.0576(10) 0.0829(12) -0.0085(9) 0.0059(9) 0.0022(8)
Si5 0.0510(9) 0.0538(9) 0.0548(9) 0.0027(8) 0.0064(7) 0.0036(8)
Si6 0.0735(11) 0.0436(9) 0.0525(9) -0.0031(8) 0.0052(8) -0.0153(8)
N1 0.036(2) 0.056(3) 0.068(3) -0.005(2) 0.006(2) 0.000(2)
N2 0.045(3) 0.042(3) 0.047(2) -0.001(2) 0.005(2) -0.004(2)
C1 0.049(3) 0.072(4) 0.040(3) -0.011(3) 0.005(3) -0.006(3)
C2 0.044(3) 0.080(4) 0.048(3) -0.006(3) 0.001(3) -0.012(3)
C3 0.054(4) 0.100(5) 0.055(4) -0.006(4) 0.002(3) -0.013(4)
C4 0.049(4) 0.141(7) 0.057(4) -0.003(5) -0.002(3) -0.015(5)
C5 0.056(4) 0.124(6) 0.048(4) 0.025(4) -0.002(3) 0.004(4)
C6 0.057(4) 0.087(5) 0.050(3) 0.019(3) 0.006(3) -0.005(3)
C7 0.049(3) 0.062(4) 0.039(3) -0.001(3) 0.003(3) -0.009(3)
C8 0.064(4) 0.072(4) 0.051(3) 0.000(3) 0.011(3) -0.011(4)
C9 0.094(5) 0.065(4) 0.067(4) 0.009(3) 0.001(4) -0.015(4)
C10 0.080(5) 0.094(6) 0.088(5) 0.031(4) 0.004(4) -0.035(5)
C11 0.051(4) 0.102(6) 0.098(5) 0.028(5) 0.007(4) -0.022(4)
C12 0.055(4) 0.076(4) 0.071(4) 0.009(3) 0.002(3) -0.013(3)
C13 0.037(3) 0.044(3) 0.038(3) 0.002(2) -0.002(2) -0.006(2)
C14 0.079(4) 0.065(4) 0.050(3) -0.010(3) 0.014(3) -0.016(4)
C15 0.129(6) 0.069(5) 0.083(5) -0.025(4) 0.024(5) -0.049(5)
C16 0.106(6) 0.058(4) 0.078(5) -0.002(4) 0.021(4) -0.036(4)
C17 0.061(4) 0.066(4) 0.064(4) -0.001(3) 0.017(3) -0.012(3)
C18 0.049(3) 0.042(3) 0.051(3) -0.003(3) 0.001(3) -0.006(3)
C19 0.048(3) 0.055(3) 0.043(3) -0.001(3) 0.000(3) -0.010(3)
C20 0.057(4) 0.091(5) 0.045(3) -0.003(3) 0.002(3) -0.008(4)
C21 0.044(4) 0.119(6) 0.083(5) 0.000(4) -0.004(3) -0.009(4)
C22 0.055(4) 0.132(6) 0.060(4) -0.008(4) -0.022(3) -0.007(4)
C23 0.068(4) 0.111(6) 0.050(4) 0.013(4) -0.009(3) -0.012(4)
C24 0.048(3) 0.073(4) 0.052(4) 0.012(3) -0.004(3) -0.012(3)
C25 0.127(6) 0.134(7) 0.054(4) -0.005(4) 0.014(4) 0.012(6)
C26 0.078(5) 0.118(6) 0.111(6) -0.064(5) 0.002(4) -0.011(5)
C27 0.067(4) 0.121(6) 0.096(5) -0.026(5) 0.025(4) -0.006(4)
C28 0.096(5) 0.070(5) 0.095(5) 0.008(4) 0.002(4) 0.009(4)
C29 0.057(4) 0.108(6) 0.093(5) -0.008(4) -0.007(4) -0.004(4)
C30 0.088(5) 0.062(4) 0.137(7) -0.012(4) 0.016(5) 0.013(4)
C31 0.066(4) 0.052(4) 0.083(4) -0.002(3) 0.018(3) 0.014(3)
C32 0.081(5) 0.079(5) 0.075(4) 0.015(4) -0.003(4) 0.002(4)
C33 0.042(3) 0.076(4) 0.059(4) 0.003(3) 0.003(3) -0.003(3)
C34 0.090(5) 0.074(4) 0.075(4) -0.004(3) 0.015(4) -0.037(4)
C35 0.101(5) 0.077(4) 0.060(4) -0.020(3) 0.015(4) -0.022(4)
C36 0.131(6) 0.051(4) 0.115(6) 0.009(4) 0.001(5) -0.014(4)
